data_7059430
loop_
_publ_author_name
'Yan, Tingou'
'Cheng, Guangbin'
'Yang, Hongwei'

_publ_section_title
;
 1,3,4-Oxadiazole based thermostable energetic materials: synthesis and
 structure--property relationship
;
_journal_issue 16
_journal_name_full 'New Journal of Chemistry'
_journal_page_first 6643
_journal_page_last 6651
_journal_paper_doi 10.1039/D0NJ00518E
_journal_volume 44
_journal_year 2020
_chemical_formula_moiety 'C8 H4 N8 O5, H2 O'
_chemical_formula_sum 'C8 H6 N8 O6'
_chemical_formula_weight 310.21
_space_group_crystal_system orthorhombic
_space_group_IT_number 61
_space_group_name_Hall '-P 2ac 2ab'
_space_group_name_H-M_alt 'P b c a'
_atom_sites_solution_hydrogens mixed
_atom_sites_solution_primary dual
_audit_creation_date 2019-01-21
_audit_creation_method
;
Olex2 1.2
(compiled 2018.05.29 svn.r3508 for OlexSys, GUI svn.r5506)
;
_audit_update_record
;
2019-10-18 deposited with the CCDC.	2020-03-26 downloaded from the CCDC.
;
_cell_angle_alpha 90
_cell_angle_beta 90
_cell_angle_gamma 90
_cell_formula_units_Z 8
_cell_length_a 13.9157(11)
_cell_length_b 8.6591(7)
_cell_length_c 18.9441(17)
_cell_measurement_reflns_used 2917
_cell_measurement_temperature 100
_cell_measurement_theta_max 25.258
_cell_measurement_theta_min 2.601
_cell_volume 2282.7(3)
_computing_cell_refinement 'SAINT V8.38A (?, 2016)'
_computing_data_reduction 'SAINT V8.38A (?, 2016)'
_computing_molecular_graphics 'Olex2 (Dolomanov et al., 2009)'
_computing_publication_material 'Olex2 (Dolomanov et al., 2009)'
_computing_structure_refinement 'ShelXL (Sheldrick, 2015)'
_computing_structure_solution 'ShelXT (Sheldrick, 2015)'
_diffrn_ambient_temperature 100.0
_diffrn_measured_fraction_theta_full 1.000
_diffrn_measured_fraction_theta_max 1.000
_diffrn_measurement_device_type 'Bruker SMART'
_diffrn_radiation_type MoK\a
_diffrn_radiation_wavelength 0.71073
_diffrn_reflns_av_R_equivalents 0.0973
_diffrn_reflns_av_unetI/netI 0.0593
_diffrn_reflns_Laue_measured_fraction_full 1.000
_diffrn_reflns_Laue_measured_fraction_max 1.000
_diffrn_reflns_limit_h_max 16
_diffrn_reflns_limit_h_min -16
_diffrn_reflns_limit_k_max 10
_diffrn_reflns_limit_k_min -9
_diffrn_reflns_limit_l_max 21
_diffrn_reflns_limit_l_min -22
_diffrn_reflns_number 14525
_diffrn_reflns_point_group_measured_fraction_full 1.000
_diffrn_reflns_point_group_measured_fraction_max 1.000
_diffrn_reflns_theta_full 25.009
_diffrn_reflns_theta_max 25.009
_diffrn_reflns_theta_min 2.601
_exptl_absorpt_coefficient_mu 0.157
_exptl_absorpt_correction_T_max 0.7454
_exptl_absorpt_correction_T_min 0.6391
_exptl_absorpt_correction_type multi-scan
_exptl_absorpt_process_details
'SADABS-2016/2 (Bruker,2016/2) was used for absorption correction. wR2(int) was 0.1576 before and 0.0945 after correction. The Ratio of minimum to maximum transmission is 0.8574. The \l/2 correction factor is Not present.'
_exptl_crystal_colour colourless
_exptl_crystal_colour_primary colourless
_exptl_crystal_density_diffrn 1.805
_exptl_crystal_description block
_exptl_crystal_F_000 1264
_exptl_crystal_size_max 0.19
_exptl_crystal_size_mid 0.12
_exptl_crystal_size_min 0.08
_refine_diff_density_max 0.273
_refine_diff_density_min -0.353
_refine_diff_density_rms 0.077
_refine_ls_extinction_method none
_refine_ls_goodness_of_fit_ref 1.066
_refine_ls_hydrogen_treatment mixed
_refine_ls_matrix_type full
_refine_ls_number_parameters 210
_refine_ls_number_reflns 2019
_refine_ls_number_restraints 2
_refine_ls_restrained_S_all 1.066
_refine_ls_R_factor_all 0.0920
_refine_ls_R_factor_gt 0.0488
_refine_ls_shift/su_max 0.001
_refine_ls_shift/su_mean 0.000
_refine_ls_structure_factor_coef Fsqd
_refine_ls_weighting_details 'w=1/[\s^2^(Fo^2^)+(0.0550P)^2^] where P=(Fo^2^+2Fc^2^)/3'
_refine_ls_weighting_scheme calc
_refine_ls_wR_factor_gt 0.1052
_refine_ls_wR_factor_ref 0.1220
_reflns_Friedel_coverage 0.000
_reflns_number_gt 1380
_reflns_number_total 2019
_reflns_threshold_expression 'I > 2\s(I)'
_cod_data_source_file d0nj00518e2.cif
_cod_data_source_block 22019094_0m
_cod_depositor_comments
;Adding full bibliography for 7059427--7059434.cif.

 Adding full bibliography for 7059427--7059434.cif.
;
_cod_database_code 7059430
_shelx_shelxl_version_number 2018/3
_shelx_space_group_comment
;
The symmetry employed for this shelxl refinement is uniquely defined
by the following loop, which should always be used as a source of
symmetry information in preference to the above space-group names.
They are only intended as comments.
;
_shelx_estimated_absorpt_t_max 0.988
_shelx_estimated_absorpt_t_min 0.971
_olex2_refinement_description
;
1. Fixed Uiso
 At 1.2 times of:
  All C(H) groups
 At 1.5 times of:
  All O(H,H) groups
2. Restrained distances
 N8-H8 = N5-H5
 0.84 with sigma of 0.02
3.a Free rotating group:
 O6(H6A,H6B)
3.b Aromatic/amide H refined with riding coordinates:
 C1(H1), C8(H8A)
;
_olex2_submission_special_instructions 'No special instructions were received'

loop_
_space_group_symop_operation_xyz
'x, y, z'
'-x+1/2, -y, z+1/2'
'-x, y+1/2, -z+1/2'
'x+1/2, -y+1/2, -z'
'-x, -y, -z'
'x-1/2, y, -z-1/2'
'x, -y-1/2, z-1/2'
'-x-1/2, y-1/2, z'

loop_
_atom_site_label
_atom_site_type_symbol
_atom_site_fract_x
_atom_site_fract_y
_atom_site_fract_z
_atom_site_U_iso_or_equiv
_atom_site_adp_type
_atom_site_occupancy
_atom_site_site_symmetry_order
_atom_site_calc_flag
_atom_site_refinement_flags_posn
_atom_site_refinement_flags_adp
_atom_site_refinement_flags_occupancy
_atom_site_disorder_assembly
_atom_site_disorder_group
O3 O 0.64514(13) 0.5329(2) 0.59914(10) 0.0180(5) Uani 1 1 d . . . . .
O6 O 0.55507(14) 0.0047(3) 0.84191(11) 0.0266(6) Uani 1 1 d . . . . .
H6A H 0.543527 0.051915 0.881549 0.040 Uiso 1 1 d G . . . .
H6B H 0.504693 -0.048201 0.829399 0.040 Uiso 1 1 d G . . . .
O5 O 0.67457(14) 1.0253(2) 0.39085(11) 0.0250(5) Uani 1 1 d . . . . .
O4 O 0.77246(14) 0.8729(2) 0.44720(11) 0.0257(5) Uani 1 1 d . . . . .
O2 O 0.91753(14) 0.1792(2) 0.76971(11) 0.0260(5) Uani 1 1 d . . . . .
O1 O 0.92531(13) 0.3537(2) 0.68747(12) 0.0268(6) Uani 1 1 d . . . . .
N3 N 0.80345(16) 0.5369(3) 0.60167(12) 0.0189(6) Uani 1 1 d . . . . .
N5 N 0.62972(18) 0.2196(3) 0.75095(13) 0.0197(6) Uani 1 1 d D . . . .
N2 N 0.77112(16) 0.6446(3) 0.55108(13) 0.0183(6) Uani 1 1 d . . . . .
N8 N 0.46267(18) 0.7736(3) 0.48032(13) 0.0206(6) Uani 1 1 d D . . . .
N6 N 0.62339(16) 0.3258(3) 0.69970(12) 0.0196(6) Uani 1 1 d . . . . .
N1 N 0.69067(17) 0.9157(3) 0.43078(13) 0.0204(6) Uani 1 1 d . . . . .
N4 N 0.88012(17) 0.2708(3) 0.72795(12) 0.0192(6) Uani 1 1 d . . . . .
N7 N 0.51397(16) 0.6832(3) 0.52444(12) 0.0196(6) Uani 1 1 d . . . . .
C6 C 0.71393(19) 0.3628(3) 0.68391(15) 0.0159(7) Uani 1 1 d . . . . .
C4 C 0.67854(19) 0.6378(3) 0.55159(15) 0.0162(7) Uani 1 1 d . . . . .
C5 C 0.72757(19) 0.4759(3) 0.62878(15) 0.0151(6) Uani 1 1 d . . . . .
C2 C 0.61013(19) 0.8359(3) 0.45947(15) 0.0180(7) Uani 1 1 d . . . . .
C7 C 0.77716(19) 0.2765(3) 0.72690(15) 0.0162(7) Uani 1 1 d . . . . .
C3 C 0.60571(19) 0.7191(3) 0.51146(14) 0.0169(7) Uani 1 1 d . . . . .
C1 C 0.5167(2) 0.8662(3) 0.44030(15) 0.0200(7) Uani 1 1 d . . . . .
H1 H 0.495189 0.937894 0.405811 0.024 Uiso 1 1 calc R . . . .
C8 C 0.7198(2) 0.1857(3) 0.76896(15) 0.0184(7) Uani 1 1 d . . . . .
H8A H 0.740236 0.113694 0.803692 0.022 Uiso 1 1 calc R . . . .
H5 H 0.5814(19) 0.173(4) 0.7702(16) 0.042(11) Uiso 1 1 d D . . . .
H8 H 0.4007(13) 0.772(4) 0.4782(15) 0.029(9) Uiso 1 1 d D . . . .

loop_
_atom_site_aniso_label
_atom_site_aniso_U_11
_atom_site_aniso_U_22
_atom_site_aniso_U_33
_atom_site_aniso_U_23
_atom_site_aniso_U_13
_atom_site_aniso_U_12
O3 0.0127(10) 0.0188(11) 0.0224(12) 0.0034(9) 0.0019(8) 0.0007(9)
O6 0.0209(11) 0.0308(13) 0.0280(14) -0.0055(10) 0.0041(10) -0.0096(10)
O5 0.0293(13) 0.0210(12) 0.0248(13) 0.0063(10) 0.0006(10) 0.0019(10)
O4 0.0162(12) 0.0296(12) 0.0314(13) 0.0036(10) 0.0011(10) 0.0025(9)
O2 0.0203(11) 0.0262(12) 0.0314(14) 0.0080(11) -0.0052(10) 0.0020(10)
O1 0.0139(11) 0.0322(13) 0.0342(14) 0.0122(11) 0.0017(10) -0.0034(10)
N3 0.0200(14) 0.0185(13) 0.0183(15) -0.0003(11) 0.0002(11) 0.0011(11)
N5 0.0175(13) 0.0201(14) 0.0217(15) 0.0029(12) 0.0036(11) -0.0009(12)
N2 0.0180(14) 0.0175(13) 0.0193(14) 0.0001(11) -0.0015(11) -0.0002(11)
N8 0.0159(14) 0.0218(15) 0.0240(16) -0.0035(12) -0.0059(11) 0.0019(12)
N6 0.0171(13) 0.0188(13) 0.0230(15) 0.0034(12) 0.0018(11) -0.0007(11)
N1 0.0222(15) 0.0192(13) 0.0199(15) -0.0029(12) 0.0007(11) 0.0014(11)
N4 0.0171(13) 0.0185(13) 0.0219(15) -0.0013(12) -0.0035(12) -0.0013(12)
N7 0.0147(13) 0.0202(13) 0.0239(15) -0.0018(11) -0.0010(11) -0.0001(11)
C6 0.0154(15) 0.0146(15) 0.0178(17) -0.0033(13) 0.0016(12) -0.0006(12)
C4 0.0146(15) 0.0142(15) 0.0198(17) -0.0020(13) 0.0002(13) -0.0007(12)
C5 0.0110(15) 0.0149(15) 0.0192(17) -0.0048(13) 0.0003(13) 0.0023(12)
C2 0.0156(15) 0.0183(15) 0.0200(17) -0.0014(13) -0.0005(12) -0.0018(13)
C7 0.0137(15) 0.0145(15) 0.0203(17) -0.0032(13) -0.0004(12) -0.0001(13)
C3 0.0174(16) 0.0173(16) 0.0159(17) -0.0023(13) -0.0003(12) -0.0005(12)
C1 0.0233(16) 0.0190(16) 0.0177(17) -0.0008(13) -0.0027(14) -0.0010(13)
C8 0.0207(16) 0.0176(15) 0.0169(17) -0.0048(13) -0.0022(13) 0.0006(13)

loop_
_atom_type_symbol
_atom_type_description
_atom_type_scat_dispersion_real
_atom_type_scat_dispersion_imag
_atom_type_scat_source
C C 0.0033 0.0016 'International Tables Vol C Tables 4.2.6.8 and 6.1.1.4'
H H 0.0000 0.0000 'International Tables Vol C Tables 4.2.6.8 and 6.1.1.4'
N N 0.0061 0.0033 'International Tables Vol C Tables 4.2.6.8 and 6.1.1.4'
O O 0.0106 0.0060 'International Tables Vol C Tables 4.2.6.8 and 6.1.1.4'

loop_
_geom_angle_atom_site_label_1
_geom_angle_atom_site_label_2
_geom_angle_atom_site_label_3
_geom_angle
_geom_angle_site_symmetry_1
_geom_angle_site_symmetry_3
_geom_angle_publ_flag
C4 O3 C5 103.1(2) . . ?
C5 N3 N2 106.3(2) . . ?
C8 N5 N6 113.5(2) . . ?
C4 N2 N3 106.4(2) . . ?
C1 N8 N7 113.7(2) . . ?
C6 N6 N5 105.4(2) . . ?
O5 N1 O4 123.5(2) . . ?
O5 N1 C2 117.6(2) . . ?
O4 N1 C2 118.9(2) . . ?
O2 N4 C7 116.9(2) . . ?
O1 N4 O2 124.1(2) . . ?
O1 N4 C7 119.0(2) . . ?
C3 N7 N8 104.9(2) . . ?
N6 C6 C5 116.7(2) . . ?
N6 C6 C7 109.4(2) . . ?
C7 C6 C5 133.9(3) . . ?
O3 C4 C3 115.6(2) . . ?
N2 C4 O3 112.1(2) . . ?
N2 C4 C3 132.2(3) . . ?
O3 C5 C6 115.5(2) . . ?
N3 C5 O3 112.1(2) . . ?
N3 C5 C6 132.4(3) . . ?
C3 C2 N1 130.3(3) . . ?
C1 C2 N1 123.4(3) . . ?
C1 C2 C3 106.2(2) . . ?
C6 C7 N4 130.4(3) . . ?
C8 C7 N4 123.5(3) . . ?
C8 C7 C6 106.0(2) . . ?
N7 C3 C4 117.3(3) . . ?
N7 C3 C2 109.6(2) . . ?
C2 C3 C4 133.1(3) . . ?
N8 C1 C2 105.6(3) . . ?
N5 C8 C7 105.8(3) . . ?

loop_
_geom_bond_atom_site_label_1
_geom_bond_atom_site_label_2
_geom_bond_distance
_geom_bond_site_symmetry_2
_geom_bond_publ_flag
O3 C4 1.361(3) . ?
O3 C5 1.369(3) . ?
O5 N1 1.234(3) . ?
O4 N1 1.237(3) . ?
O2 N4 1.235(3) . ?
O1 N4 1.224(3) . ?
N3 N2 1.411(3) . ?
N3 C5 1.288(3) . ?
N5 N6 1.340(3) . ?
N5 C8 1.332(4) . ?
N2 C4 1.290(3) . ?
N8 N7 1.349(3) . ?
N8 C1 1.336(4) . ?
N6 C6 1.334(3) . ?
N1 C2 1.424(4) . ?
N4 C7 1.434(3) . ?
N7 C3 1.337(4) . ?
C6 C5 1.444(4) . ?
C6 C7 1.413(4) . ?
C4 C3 1.449(4) . ?
C2 C3 1.414(4) . ?
C2 C1 1.374(4) . ?
C7 C8 1.375(4) . ?
